data_7033764
loop_
_publ_author_name
'Hwang, Eun Yeong'
'Park, Geun Ho'
'Lee, Chun Sun'
'Kang, Yi Young'
'Lee, Junseong'
'Lee, Bun Yeoul'

_publ_section_title
;
 Preparation of octahydro- and tetrahydro-[1,10]phenanthroline zirconium
 and hafnium complexes for olefin polymerization.
;
_journal_issue 8
_journal_name_full 'Dalton transactions (Cambridge, England : 2003)'
_journal_page_first 3845
_journal_page_last 3855
_journal_paper_doi 10.1039/c4dt03683b
_journal_volume 44
_journal_year 2015
_chemical_formula_sum 'C16 H28 Cl2 N4 Zr'
_chemical_formula_weight 438.54
_chemical_name_systematic
; 
 ? 
;
_space_group_IT_number 14
_symmetry_cell_setting monoclinic
_symmetry_space_group_name_Hall '-P 2ybc'
_symmetry_space_group_name_H-M 'P 1 21/c 1'
_atom_sites_solution_hydrogens geom
_atom_sites_solution_primary direct
_atom_sites_solution_secondary difmap
_audit_creation_method SHELXL-97
_audit_update_record
;
2014-11-12 deposited with the CCDC.
2015-01-12 downloaded from the CCDC.
;
_cell_angle_alpha 90.00
_cell_angle_beta 110.536(2)
_cell_angle_gamma 90.00
_cell_formula_units_Z 4
_cell_length_a 8.4242(3)
_cell_length_b 27.2768(9)
_cell_length_c 9.1772(3)
_cell_measurement_reflns_used 7844
_cell_measurement_temperature 100(2)
_cell_measurement_theta_max 26.49
_cell_measurement_theta_min 2.58
_cell_volume 1974.78(12)
_computing_cell_refinement 'Bruker SAINT'
_computing_data_collection 'Bruker APEX2'
_computing_data_reduction 'Bruker SAINT'
_computing_molecular_graphics 'Bruker SHELXTL'
_computing_publication_material 'Bruker SHELXTL'
_computing_structure_refinement 'SHELXL-97 (Sheldrick, 2008)'
_computing_structure_solution 'SHELXS-97 (Sheldrick, 2008)'
_diffrn_ambient_temperature 100(2)
_diffrn_measured_fraction_theta_full 0.991
_diffrn_measured_fraction_theta_max 0.991
_diffrn_measurement_device_type 'Bruker APEX-II CCD'
_diffrn_measurement_method '\f and \w scans'
_diffrn_radiation_monochromator graphite
_diffrn_radiation_source 'sealed tube'
_diffrn_radiation_type MoK\a
_diffrn_radiation_wavelength 0.71073
_diffrn_reflns_av_R_equivalents 0.0212
_diffrn_reflns_av_sigmaI/netI 0.0237
_diffrn_reflns_limit_h_max 10
_diffrn_reflns_limit_h_min -10
_diffrn_reflns_limit_k_max 30
_diffrn_reflns_limit_k_min -34
_diffrn_reflns_limit_l_max 11
_diffrn_reflns_limit_l_min -11
_diffrn_reflns_number 13841
_diffrn_reflns_theta_full 26.50
_diffrn_reflns_theta_max 26.50
_diffrn_reflns_theta_min 1.49
_exptl_absorpt_coefficient_mu 0.832
_exptl_absorpt_correction_T_max 0.8854
_exptl_absorpt_correction_T_min 0.7885
_exptl_absorpt_correction_type empirical
_exptl_absorpt_process_details SADABS
_exptl_crystal_colour red
_exptl_crystal_density_diffrn 1.475
_exptl_crystal_density_method 'not measured'
_exptl_crystal_description block
_exptl_crystal_F_000 904
_exptl_crystal_size_max 0.30
_exptl_crystal_size_mid 0.15
_exptl_crystal_size_min 0.15
_refine_diff_density_max 0.663
_refine_diff_density_min -1.002
_refine_diff_density_rms 0.087
_refine_ls_extinction_method none
_refine_ls_goodness_of_fit_ref 1.065
_refine_ls_hydrogen_treatment mixed
_refine_ls_matrix_type full
_refine_ls_number_parameters 220
_refine_ls_number_reflns 4076
_refine_ls_number_restraints 0
_refine_ls_restrained_S_all 1.065
_refine_ls_R_factor_all 0.0408
_refine_ls_R_factor_gt 0.0349
_refine_ls_shift/su_max 0.001
_refine_ls_shift/su_mean 0.000
_refine_ls_structure_factor_coef Fsqd
_refine_ls_weighting_details 'calc w=1/[\s^2^(Fo^2^)+(0.1000P)^2^+0.3010P] where P=(Fo^2^+2Fc^2^)/3'
_refine_ls_weighting_scheme calc
_refine_ls_wR_factor_gt 0.1253
_refine_ls_wR_factor_ref 0.1331
_reflns_number_gt 3697
_reflns_number_total 4076
_reflns_threshold_expression >2sigma(I)
_cod_data_source_file c4dt03683b2.cif
_cod_data_source_block lby56-1
_cod_depositor_comments
;
The following automatic conversions were performed:

'_symmetry_cell_setting' value 'Monoclinic' changed to 'monoclinic'
according to
/usr/data/users/saulius/crontab/automatic-downloads/rss-feeds/RSC/lib/dictionaries/cif_core.dic
dictionary named 'cif_core.dic' version 2.4.2 from 2011-04-26.

Automatic conversion script
Id: cif_fix_values 3008 2015-01-20 13:52:24Z robertas 

 Adding full bibliography for 7033764--7033768.cif.
;
_cod_original_sg_symbol_H-M 'P2(1)/c  '
_cod_database_code 7033764

loop_
_symmetry_equiv_pos_as_xyz
'x, y, z'
'-x, y+1/2, -z+1/2'
'-x, -y, -z'
'x, -y-1/2, z-1/2'

loop_
_atom_site_label
_atom_site_type_symbol
_atom_site_fract_x
_atom_site_fract_y
_atom_site_fract_z
_atom_site_U_iso_or_equiv
_atom_site_adp_type
_atom_site_occupancy
_atom_site_symmetry_multiplicity
_atom_site_calc_flag
_atom_site_refinement_flags
Zr1 Zr 0.30293(3) 0.583920(10) 0.60561(3) 0.02285(14) Uani 1 1 d .
Cl1 Cl 0.56341(10) 0.56051(3) 0.82395(10) 0.0439(2) Uani 1 1 d .
Cl2 Cl 0.23059(9) 0.49929(3) 0.48650(9) 0.0332(2) Uani 1 1 d .
H3N H 0.543(5) 0.5685(15) 0.485(5) 0.035(11) Uiso 1 1 d .
H4N H 0.063(5) 0.5439(15) 0.687(5) 0.040(11) Uiso 1 1 d .
N1 N 0.3167(3) 0.65761(9) 0.6712(3) 0.0264(5) Uani 1 1 d .
N2 N 0.0981(3) 0.61632(9) 0.4316(3) 0.0252(5) Uani 1 1 d .
N3 N 0.4869(4) 0.58984(11) 0.4644(4) 0.0337(6) Uani 1 1 d .
N4 N 0.1295(4) 0.55897(11) 0.7454(3) 0.0327(6) Uani 1 1 d .
C1 C 0.4285(5) 0.68082(13) 0.8153(4) 0.0451(9) Uani 1 1 d .
H1A H 0.5303 0.6601 0.8617 0.054 Uiso 1 1 calc R
H1B H 0.3685 0.6827 0.8905 0.054 Uiso 1 1 calc R
C2 C 0.4832(5) 0.73145(14) 0.7889(5) 0.0505(10) Uani 1 1 d .
H2A H 0.5609 0.7449 0.8885 0.061 Uiso 1 1 calc R
H2B H 0.5454 0.7298 0.7153 0.061 Uiso 1 1 calc R
C3 C 0.3325(4) 0.76463(12) 0.7243(4) 0.0376(7) Uani 1 1 d .
H3A H 0.2859 0.7725 0.8067 0.045 Uiso 1 1 calc R
H3B H 0.3678 0.7957 0.6888 0.045 Uiso 1 1 calc R
C4 C 0.1986(4) 0.74035(11) 0.5905(4) 0.0289(6) Uani 1 1 d .
C5 C 0.1984(3) 0.68983(10) 0.5702(3) 0.0224(6) Uani 1 1 d .
C6 C 0.0734(4) 0.76754(12) 0.4796(4) 0.0386(8) Uani 1 1 d .
H6 H 0.0702 0.8021 0.4919 0.046 Uiso 1 1 calc R
C7 C -0.0454(4) 0.74582(12) 0.3533(4) 0.0381(8) Uani 1 1 d .
H7 H -0.1286 0.7656 0.2802 0.046 Uiso 1 1 calc R
C8 C -0.0464(3) 0.69538(12) 0.3303(3) 0.0288(6) Uani 1 1 d .
C9 C 0.0778(3) 0.66733(11) 0.4402(3) 0.0235(6) Uani 1 1 d .
C10 C -0.1687(4) 0.67141(13) 0.1888(4) 0.0359(7) Uani 1 1 d .
H10A H -0.1919 0.6935 0.0980 0.043 Uiso 1 1 calc R
H10B H -0.2771 0.6650 0.2049 0.043 Uiso 1 1 calc R
C11 C -0.0945(5) 0.62348(14) 0.1578(4) 0.0477(9) Uani 1 1 d .
H11A H -0.1818 0.6054 0.0739 0.057 Uiso 1 1 calc R
H11B H 0.0015 0.6305 0.1224 0.057 Uiso 1 1 calc R
C12 C -0.0342(5) 0.59249(13) 0.3018(4) 0.0410(8) Uani 1 1 d .
H12A H -0.1317 0.5847 0.3342 0.049 Uiso 1 1 calc R
H12B H 0.0106 0.5612 0.2774 0.049 Uiso 1 1 calc R
C13 C 0.4099(6) 0.58441(15) 0.2936(5) 0.0494(10) Uani 1 1 d .
H13A H 0.3274 0.6108 0.2512 0.074 Uiso 1 1 calc R
H13B H 0.3525 0.5526 0.2686 0.074 Uiso 1 1 calc R
H13C H 0.4986 0.5863 0.2476 0.074 Uiso 1 1 calc R
C14 C 0.5936(5) 0.63413(15) 0.5044(5) 0.0494(9) Uani 1 1 d .
H14A H 0.6815 0.6321 0.4575 0.074 Uiso 1 1 calc R
H14B H 0.6471 0.6366 0.6178 0.074 Uiso 1 1 calc R
H14C H 0.5232 0.6632 0.4647 0.074 Uiso 1 1 calc R
C15 C 0.0434(6) 0.60017(17) 0.7906(6) 0.0602(12) Uani 1 1 d .
H15A H -0.0473 0.5875 0.8239 0.090 Uiso 1 1 calc R
H15B H -0.0050 0.6221 0.7015 0.090 Uiso 1 1 calc R
H15C H 0.1254 0.6183 0.8766 0.090 Uiso 1 1 calc R
C16 C 0.2027(5) 0.52491(17) 0.8770(4) 0.0535(11) Uani 1 1 d .
H16A H 0.2928 0.5416 0.9603 0.080 Uiso 1 1 calc R
H16B H 0.2499 0.4963 0.8418 0.080 Uiso 1 1 calc R
H16C H 0.1140 0.5142 0.9161 0.080 Uiso 1 1 calc R

loop_
_atom_site_aniso_label
_atom_site_aniso_U_11
_atom_site_aniso_U_22
_atom_site_aniso_U_33
_atom_site_aniso_U_23
_atom_site_aniso_U_13
_atom_site_aniso_U_12
Zr1 0.02302(19) 0.0181(2) 0.02169(19) -0.00070(9) 0.00067(13) 0.00091(9)
Cl1 0.0342(4) 0.0400(5) 0.0390(5) 0.0081(4) -0.0103(3) 0.0019(3)
Cl2 0.0321(4) 0.0214(4) 0.0427(4) -0.0074(3) 0.0089(3) -0.0002(3)
N1 0.0265(12) 0.0225(13) 0.0247(13) -0.0026(10) 0.0020(10) 0.0016(10)
N2 0.0265(12) 0.0203(12) 0.0248(12) -0.0004(9) 0.0040(10) 0.0014(9)
N3 0.0341(15) 0.0255(15) 0.0407(16) 0.0047(12) 0.0120(13) 0.0088(12)
N4 0.0351(15) 0.0336(16) 0.0264(14) -0.0070(12) 0.0070(12) -0.0098(12)
C1 0.050(2) 0.0305(19) 0.0364(19) -0.0095(14) -0.0084(15) -0.0004(15)
C2 0.043(2) 0.037(2) 0.060(2) -0.0215(18) 0.0041(18) -0.0080(16)
C3 0.0470(19) 0.0264(17) 0.0432(19) -0.0125(14) 0.0206(15) -0.0068(14)
C4 0.0354(16) 0.0237(15) 0.0344(16) -0.0024(12) 0.0209(13) 0.0001(12)
C5 0.0219(13) 0.0214(14) 0.0242(14) -0.0006(11) 0.0086(11) 0.0005(11)
C6 0.0448(19) 0.0238(16) 0.054(2) 0.0054(15) 0.0264(17) 0.0128(14)
C7 0.0369(17) 0.0333(18) 0.048(2) 0.0140(15) 0.0205(15) 0.0151(14)
C8 0.0200(13) 0.0364(17) 0.0310(15) 0.0070(13) 0.0102(12) 0.0045(12)
C9 0.0219(13) 0.0240(15) 0.0246(14) 0.0023(11) 0.0083(11) 0.0006(11)
C10 0.0234(14) 0.043(2) 0.0318(17) 0.0102(14) -0.0022(12) 0.0017(13)
C11 0.043(2) 0.053(2) 0.0319(18) 0.0018(16) -0.0064(15) -0.0059(17)
C12 0.0375(18) 0.0362(19) 0.0338(18) -0.0049(14) -0.0067(15) -0.0047(15)
C13 0.061(3) 0.053(3) 0.039(2) -0.0008(16) 0.0224(19) -0.0013(18)
C14 0.045(2) 0.044(2) 0.065(3) -0.0006(19) 0.0257(19) -0.0098(17)
C15 0.066(3) 0.054(2) 0.079(3) -0.010(2) 0.050(3) 0.003(2)
C16 0.066(3) 0.055(3) 0.035(2) 0.0101(17) 0.0131(19) -0.0135(19)

loop_
_atom_type_symbol
_atom_type_description
_atom_type_scat_dispersion_real
_atom_type_scat_dispersion_imag
_atom_type_scat_source
C C 0.0033 0.0016 'International Tables Vol C Tables 4.2.6.8 and 6.1.1.4'
H H 0.0000 0.0000 'International Tables Vol C Tables 4.2.6.8 and 6.1.1.4'
N N 0.0061 0.0033 'International Tables Vol C Tables 4.2.6.8 and 6.1.1.4'
Cl Cl 0.1484 0.1585 'International Tables Vol C Tables 4.2.6.8 and 6.1.1.4'
Zr Zr -2.9673 0.5597 'International Tables Vol C Tables 4.2.6.8 and 6.1.1.4'

loop_
_geom_angle_atom_site_label_1
_geom_angle_atom_site_label_2
_geom_angle_atom_site_label_3
_geom_angle
N1 Zr1 N2 76.17(9)
N1 Zr1 N3 96.43(10)
N2 Zr1 N3 94.42(10)
N1 Zr1 N4 95.93(10)
N2 Zr1 N4 91.98(10)
N3 Zr1 N4 167.13(10)
N1 Zr1 Cl1 94.07(7)
N2 Zr1 Cl1 169.91(7)
N3 Zr1 Cl1 84.00(8)
N4 Zr1 Cl1 91.58(7)
N1 Zr1 Cl2 168.70(7)
N2 Zr1 Cl2 92.66(7)
N3 Zr1 Cl2 85.99(7)
N4 Zr1 Cl2 82.57(7)
Cl1 Zr1 Cl2 97.16(3)
C5 N1 C1 114.0(2)
C5 N1 Zr1 117.17(18)
C1 N1 Zr1 128.8(2)
C9 N2 C12 114.3(2)
C9 N2 Zr1 117.30(18)
C12 N2 Zr1 128.4(2)
C14 N3 C13 110.4(3)
C14 N3 Zr1 112.4(2)
C13 N3 Zr1 116.7(2)
C15 N4 C16 110.8(3)
C15 N4 Zr1 113.2(2)
C16 N4 Zr1 117.8(2)
N1 C1 C2 112.7(3)
C3 C2 C1 110.7(3)
C4 C3 C2 110.2(3)
C5 C4 C6 117.6(3)
C5 C4 C3 120.9(3)
C6 C4 C3 121.5(3)
C4 C5 N1 124.3(3)
C4 C5 C9 120.8(3)
N1 C5 C9 114.8(2)
C7 C6 C4 121.8(3)
C6 C7 C8 121.3(3)
C7 C8 C9 117.9(3)
C7 C8 C10 122.0(3)
C9 C8 C10 120.0(3)
C8 C9 N2 125.1(3)
C8 C9 C5 120.5(3)
N2 C9 C5 114.4(2)
C8 C10 C11 109.6(3)
C12 C11 C10 110.8(3)
N2 C12 C11 113.1(3)

loop_
_geom_bond_atom_site_label_1
_geom_bond_atom_site_label_2
_geom_bond_distance
Zr1 N1 2.090(2)
Zr1 N2 2.092(2)
Zr1 N3 2.349(3)
Zr1 N4 2.358(3)
Zr1 Cl1 2.4806(8)
Zr1 Cl2 2.5353(8)
N1 C5 1.406(4)
N1 C1 1.471(4)
N2 C9 1.408(4)
N2 C12 1.467(4)
N3 C14 1.473(5)
N3 C13 1.479(5)
N4 C15 1.474(5)
N4 C16 1.476(5)
C1 C2 1.502(5)
C2 C3 1.502(5)
C3 C4 1.499(4)
C4 C5 1.390(4)
C4 C6 1.395(5)
C5 C9 1.408(4)
C6 C7 1.372(5)
C7 C8 1.391(5)
C8 C9 1.399(4)
C8 C10 1.495(4)
C10 C11 1.518(5)
C11 C12 1.499(5)
